data_7231563
loop_
_publ_author_name
'Ganadu, Maria Luisa'
'Demitri, Nicola'
'Zangrando, Ennio'

_publ_section_title
;
 Conformation-directing chiral groups in bis(naphthaldiminato)nickel(ii)
 complexes: a rare example with 16 crystallographically independent units
 (Z&#x2032;)
;
_journal_issue 40
_journal_name_full CrystEngComm
_journal_page_first 6122
_journal_paper_doi 10.1039/C8CE01089G
_journal_volume 20
_journal_year 2018
_chemical_absolute_configuration rm
_chemical_formula_moiety 'C30 H32 N2 Ni O2'
_chemical_formula_sum 'C30 H32 N2 Ni O2'
_chemical_formula_weight 511.28
_space_group_crystal_system monoclinic
_space_group_IT_number 4
_space_group_name_Hall 'P 2yb'
_space_group_name_H-M_alt 'P 1 21 1'
_symmetry_space_group_name_Hall 'P 2yb'
_symmetry_space_group_name_H-M 'P 1 21 1'
_atom_sites_solution_hydrogens geom
_audit_creation_method SHELXL-2014/7
_audit_update_record
;
2018-07-03 deposited with the CCDC.
2018-08-31 downloaded from the CCDC.
;
_cell_angle_alpha 90
_cell_angle_beta 100.72(3)
_cell_angle_gamma 90
_cell_formula_units_Z 2
_cell_length_a 11.765(2)
_cell_length_b 6.8480(14)
_cell_length_c 15.417(3)
_cell_measurement_reflns_used 3170
_cell_measurement_temperature 100(2)
_cell_measurement_theta_max 29.60
_cell_measurement_theta_min 1.93
_cell_volume 1220.4(4)
_computing_cell_refinement 'XDS (Kabsch, 2010)'
_computing_data_collection 'Elettra XRD1 Data Collection SW'
_computing_data_reduction 'XDS - CCP4'
_computing_molecular_graphics 'Ortep3 for Windows (Farrugia,1997)'
_computing_publication_material 'Wingx Version 2013.3 (Farrugia, 2012)'
_computing_structure_refinement 'SHELXL-2014/7 (Sheldrick, 2014)'
_computing_structure_solution 'SHELX97 (Sheldrick, 2008)'
_diffrn_ambient_temperature 100(2)
_diffrn_measured_fraction_theta_full 0.986
_diffrn_measured_fraction_theta_max 0.966
_diffrn_measurement_device_type 'Dectris Pilatus 2M'
_diffrn_measurement_method 'CCD rotation images, thick slices'
_diffrn_radiation_monochromator Si111
_diffrn_radiation_source 'Elettra Synchrotron, Trieste (Italy)'
_diffrn_radiation_type synchrotron
_diffrn_radiation_wavelength 0.700
_diffrn_reflns_av_R_equivalents 0.0092
_diffrn_reflns_av_unetI/netI 0.0127
_diffrn_reflns_Laue_measured_fraction_full 0.986
_diffrn_reflns_Laue_measured_fraction_max 0.966
_diffrn_reflns_limit_h_max 16
_diffrn_reflns_limit_h_min -16
_diffrn_reflns_limit_k_max 9
_diffrn_reflns_limit_k_min -9
_diffrn_reflns_limit_l_max 22
_diffrn_reflns_limit_l_min -21
_diffrn_reflns_number 13380
_diffrn_reflns_point_group_measured_fraction_full 0.938
_diffrn_reflns_point_group_measured_fraction_max 0.895
_diffrn_reflns_theta_full 24.835
_diffrn_reflns_theta_max 30.950
_diffrn_reflns_theta_min 1.324
_exptl_absorpt_coefficient_mu 0.826
_exptl_absorpt_correction_T_max 0.78
_exptl_absorpt_correction_T_min 0.67
_exptl_absorpt_correction_type multi-scan
_exptl_absorpt_process_details 'W. Kabsch, Acta Cryst. D (2010)'
_exptl_crystal_colour 'dark green'
_exptl_crystal_density_diffrn 1.391
_exptl_crystal_description block
_exptl_crystal_F_000 540
_exptl_crystal_size_max 0.33
_exptl_crystal_size_mid 0.27
_exptl_crystal_size_min 0.24
_refine_diff_density_max 0.754
_refine_diff_density_min -0.647
_refine_diff_density_rms 0.087
_refine_ls_abs_structure_details
;
 Flack x determined using 3032 quotients [(I+)-(I-)]/[(I+)+(I-)]
 (Parsons, Flack and Wagner, Acta Cryst. B69 (2013) 249-259).
;
_refine_ls_abs_structure_Flack 0.015(3)
_refine_ls_extinction_method none
_refine_ls_goodness_of_fit_ref 1.104
_refine_ls_hydrogen_treatment constr
_refine_ls_matrix_type full
_refine_ls_number_parameters 316
_refine_ls_number_reflns 7249
_refine_ls_number_restraints 1
_refine_ls_restrained_S_all 1.104
_refine_ls_R_factor_all 0.0307
_refine_ls_R_factor_gt 0.0307
_refine_ls_shift/su_max 0.001
_refine_ls_shift/su_mean 0.000
_refine_ls_structure_factor_coef Fsqd
_refine_ls_weighting_details 'w=1/[\s^2^(Fo^2^)+(0.0566P)^2^+0.3475P] where P=(Fo^2^+2Fc^2^)/3'
_refine_ls_weighting_scheme calc
_refine_ls_wR_factor_gt 0.0879
_refine_ls_wR_factor_ref 0.0879
_reflns_Friedel_coverage 0.725
_reflns_Friedel_fraction_full 0.880
_reflns_Friedel_fraction_max 0.813
_reflns_number_gt 7244
_reflns_number_total 7249
_reflns_threshold_expression 'I > 2\s(I)'
_cod_data_source_file c8ce01089g2.cif
_cod_data_source_block 1
_cod_depositor_comments 'Adding full bibliography for 7231563--7231564.cif.'
_cod_database_code 7231563
_shelx_shelxl_version_number 2014/7
_shelx_space_group_comment
;
The symmetry employed for this shelxl refinement is uniquely defined
by the following loop, which should always be used as a source of
symmetry information in preference to the above space-group names.
They are only intended as comments.
;

loop_
_space_group_symop_operation_xyz
'x, y, z'
'-x, y+1/2, -z'

loop_
_atom_site_label
_atom_site_type_symbol
_atom_site_fract_x
_atom_site_fract_y
_atom_site_fract_z
_atom_site_U_iso_or_equiv
_atom_site_adp_type
_atom_site_occupancy
_atom_site_site_symmetry_order
_atom_site_calc_flag
_atom_site_refinement_flags_posn
_atom_site_refinement_flags_adp
Ni Ni 0.49104(2) 0.42060(6) 0.74915(2) 0.01975(7) Uani 1 1 d . .
N1 N 0.61661(15) 0.5827(3) 0.80122(12) 0.0220(3) Uani 1 1 d . .
N2 N 0.36561(14) 0.2482(3) 0.70353(11) 0.0192(3) Uani 1 1 d . .
O1 O 0.59028(13) 0.2529(2) 0.70864(11) 0.0244(3) Uani 1 1 d . .
O2 O 0.39155(13) 0.5952(2) 0.78538(11) 0.0236(3) Uani 1 1 d . .
C1 C 0.68899(15) 0.2940(3) 0.68606(12) 0.0178(3) Uani 1 1 d . .
C2 C 0.73857(16) 0.1461(3) 0.63860(13) 0.0203(3) Uani 1 1 d . .
H2 H 0.7012 0.0266 0.6274 0.024 Uiso 1 1 calc R U
C3 C 0.83945(16) 0.1782(3) 0.60984(12) 0.0198(3) Uani 1 1 d . .
H3 H 0.8700 0.0795 0.5797 0.024 Uiso 1 1 calc R U
C4 C 0.89945(16) 0.3595(3) 0.62480(11) 0.0174(3) Uani 1 1 d . .
C5 C 1.00295(16) 0.3922(3) 0.59300(12) 0.0214(4) Uani 1 1 d . .
H5 H 1.0322 0.2943 0.5615 0.026 Uiso 1 1 calc R U
C6 C 1.06098(18) 0.5665(4) 0.60795(13) 0.0236(4) Uani 1 1 d . .
H6 H 1.1299 0.5860 0.5878 0.028 Uiso 1 1 calc R U
C7 C 1.01513(18) 0.7149(3) 0.65405(13) 0.0233(4) Uani 1 1 d . .
H7 H 1.0536 0.8339 0.6634 0.028 Uiso 1 1 calc R U
C8 C 0.91413(17) 0.6874(3) 0.68574(13) 0.0212(3) Uani 1 1 d . .
H8 H 0.8851 0.7886 0.7154 0.025 Uiso 1 1 calc R U
C9 C 0.85396(15) 0.5074(3) 0.67378(11) 0.0165(3) Uani 1 1 d . .
C10 C 0.74909(16) 0.4703(3) 0.70691(12) 0.0182(3) Uani 1 1 d . .
C11 C 0.71299(17) 0.5943(3) 0.77183(13) 0.0217(3) Uani 1 1 d . .
H11 H 0.7638 0.6930 0.7953 0.026 Uiso 1 1 calc R U
C12 C 0.29564(16) 0.5545(3) 0.81233(12) 0.0195(3) Uani 1 1 d . .
C13 C 0.24744(17) 0.7055(3) 0.85860(13) 0.0227(4) Uani 1 1 d . .
H13 H 0.2850 0.8254 0.8677 0.027 Uiso 1 1 calc R U
C14 C 0.14731(17) 0.6765(3) 0.88953(13) 0.0223(4) Uani 1 1 d . .
H14 H 0.1176 0.7771 0.9191 0.027 Uiso 1 1 calc R U
C15 C 0.08772(16) 0.4951(3) 0.87732(12) 0.0194(3) Uani 1 1 d . .
C16 C -0.01610(18) 0.4664(3) 0.90968(13) 0.0233(4) Uani 1 1 d . .
H16 H -0.0443 0.5661 0.9407 0.028 Uiso 1 1 calc R U
C17 C -0.07574(18) 0.2933(4) 0.89594(13) 0.0240(4) Uani 1 1 d . .
H17 H -0.1451 0.2773 0.9159 0.029 Uiso 1 1 calc R U
C18 C -0.03105(18) 0.1409(3) 0.85154(13) 0.0234(4) Uani 1 1 d . .
H18 H -0.0704 0.0226 0.8431 0.028 Uiso 1 1 calc R U
C19 C 0.07055(17) 0.1645(3) 0.82021(12) 0.0205(3) Uani 1 1 d . .
H19 H 0.0993 0.0609 0.7918 0.025 Uiso 1 1 calc R U
C20 C 0.13199(15) 0.3435(3) 0.83050(11) 0.0175(3) Uani 1 1 d . .
C21 C 0.23653(15) 0.3764(3) 0.79642(11) 0.0168(3) Uani 1 1 d . .
C22 C 0.27033(16) 0.2433(3) 0.73400(12) 0.0191(3) Uani 1 1 d . .
H22 H 0.2187 0.1435 0.7134 0.023 Uiso 1 1 calc R U
C23 C 0.60596(18) 0.7076(3) 0.87928(13) 0.0239(4) Uani 1 1 d . .
H23 H 0.5360 0.6651 0.8999 0.029 Uiso 1 1 calc R U
C24 C 0.7065(2) 0.6806(4) 0.95598(13) 0.0317(5) Uani 1 1 d . .
H24A H 0.6957 0.7633 1.0041 0.048 Uiso 1 1 calc R U
H24B H 0.7099 0.5468 0.9748 0.048 Uiso 1 1 calc R U
H24C H 0.7775 0.7148 0.9375 0.048 Uiso 1 1 calc R U
C25 C 0.5869(2) 0.9203(4) 0.85026(15) 0.0332(4) Uani 1 1 d . .
H25A H 0.6571 0.9704 0.8339 0.040 Uiso 1 1 calc R U
H25B H 0.5260 0.9264 0.7984 0.040 Uiso 1 1 calc R U
C26 C 0.5542(3) 1.0491(5) 0.9222(2) 0.0439(6) Uani 1 1 d . .
H26A H 0.5432 1.1809 0.9011 0.066 Uiso 1 1 calc R U
H26B H 0.4838 1.0019 0.9378 0.066 Uiso 1 1 calc R U
H26C H 0.6150 1.0459 0.9733 0.066 Uiso 1 1 calc R U
C27 C 0.37592(16) 0.1209(3) 0.62700(12) 0.0199(3) Uani 1 1 d . .
H27 H 0.4540 0.0652 0.6388 0.024 Uiso 1 1 calc R U
C28 C 0.29181(19) -0.0491(3) 0.61018(15) 0.0281(4) Uani 1 1 d . .
H28A H 0.3054 -0.1216 0.5598 0.042 Uiso 1 1 calc R U
H28B H 0.3029 -0.1328 0.6610 0.042 Uiso 1 1 calc R U
H28C H 0.2140 -0.0003 0.5991 0.042 Uiso 1 1 calc R U
C29 C 0.3681(2) 0.2529(3) 0.54535(14) 0.0255(4) Uani 1 1 d . .
H29A H 0.2875 0.2692 0.5180 0.031 Uiso 1 1 calc R U
H29B H 0.3991 0.3807 0.5638 0.031 Uiso 1 1 calc R U
C30 C 0.4344(2) 0.1689(4) 0.47775(14) 0.0290(4) Uani 1 1 d . .
H30A H 0.4273 0.2554 0.4280 0.044 Uiso 1 1 calc R U
H30B H 0.5145 0.1549 0.5042 0.044 Uiso 1 1 calc R U
H30C H 0.4030 0.0435 0.4584 0.044 Uiso 1 1 calc R U

loop_
_atom_site_aniso_label
_atom_site_aniso_U_11
_atom_site_aniso_U_22
_atom_site_aniso_U_33
_atom_site_aniso_U_23
_atom_site_aniso_U_13
_atom_site_aniso_U_12
Ni 0.01142(10) 0.02174(11) 0.02663(11) -0.00801(8) 0.00498(7) -0.00292(10)
N1 0.0169(7) 0.0237(8) 0.0260(7) -0.0058(6) 0.0053(6) -0.0026(6)
N2 0.0138(6) 0.0218(8) 0.0225(6) -0.0063(6) 0.0049(5) -0.0022(5)
O1 0.0137(6) 0.0237(7) 0.0373(8) -0.0077(6) 0.0089(5) -0.0043(5)
O2 0.0142(6) 0.0227(7) 0.0352(7) -0.0085(6) 0.0078(5) -0.0018(5)
C1 0.0127(7) 0.0182(8) 0.0225(8) -0.0027(7) 0.0034(6) -0.0014(6)
C2 0.0168(8) 0.0183(8) 0.0262(8) -0.0040(7) 0.0051(6) -0.0018(6)
C3 0.0175(8) 0.0199(9) 0.0226(7) -0.0035(7) 0.0053(6) -0.0003(6)
C4 0.0147(7) 0.0204(8) 0.0167(7) -0.0001(6) 0.0020(5) -0.0007(6)
C5 0.0184(7) 0.0268(11) 0.0199(7) -0.0006(7) 0.0062(5) -0.0023(7)
C6 0.0194(8) 0.0302(11) 0.0221(8) 0.0026(7) 0.0063(6) -0.0060(7)
C7 0.0214(9) 0.0241(9) 0.0249(8) 0.0003(7) 0.0051(7) -0.0070(7)
C8 0.0194(8) 0.0205(9) 0.0238(8) -0.0010(7) 0.0044(6) -0.0041(6)
C9 0.0130(7) 0.0182(8) 0.0176(7) 0.0004(6) 0.0010(5) -0.0009(6)
C10 0.0121(7) 0.0206(9) 0.0217(7) -0.0026(6) 0.0025(5) -0.0010(5)
C11 0.0167(8) 0.0226(9) 0.0258(8) -0.0054(7) 0.0038(6) -0.0026(6)
C12 0.0130(7) 0.0234(9) 0.0216(7) -0.0031(7) 0.0020(6) 0.0009(6)
C13 0.0171(8) 0.0232(9) 0.0274(9) -0.0062(7) 0.0028(6) 0.0014(7)
C14 0.0190(8) 0.0250(10) 0.0229(8) -0.0045(7) 0.0038(6) 0.0036(7)
C15 0.0152(7) 0.0252(8) 0.0179(7) -0.0002(7) 0.0028(6) 0.0039(6)
C16 0.0188(8) 0.0306(12) 0.0216(7) -0.0008(7) 0.0064(6) 0.0052(7)
C17 0.0191(8) 0.0329(11) 0.0218(8) 0.0022(8) 0.0082(6) 0.0023(7)
C18 0.0210(8) 0.0275(10) 0.0231(8) 0.0018(7) 0.0080(6) -0.0016(7)
C19 0.0192(8) 0.0220(9) 0.0218(7) -0.0008(7) 0.0075(6) 0.0002(6)
C20 0.0137(7) 0.0219(8) 0.0167(7) 0.0001(6) 0.0025(5) 0.0028(6)
C21 0.0130(6) 0.0191(9) 0.0180(6) -0.0023(6) 0.0025(5) 0.0006(5)
C22 0.0150(7) 0.0212(8) 0.0214(7) -0.0038(6) 0.0045(6) -0.0019(6)
C23 0.0196(8) 0.0282(10) 0.0242(8) -0.0033(7) 0.0048(6) -0.0022(7)
C24 0.0235(9) 0.0492(14) 0.0213(8) -0.0089(9) 0.0012(7) 0.0053(9)
C25 0.0407(11) 0.0263(9) 0.0336(9) -0.0056(10) 0.0095(8) 0.0017(12)
C26 0.0532(17) 0.0358(13) 0.0427(13) -0.0172(11) 0.0084(12) 0.0058(12)
C27 0.0166(7) 0.0220(8) 0.0222(7) -0.0066(7) 0.0064(6) -0.0034(6)
C28 0.0267(9) 0.0263(11) 0.0341(9) -0.0107(8) 0.0130(7) -0.0077(8)
C29 0.0276(10) 0.0241(9) 0.0268(8) -0.0021(7) 0.0103(7) 0.0006(7)
C30 0.0316(10) 0.0316(11) 0.0254(8) -0.0032(8) 0.0093(8) 0.0028(8)

loop_
_atom_type_symbol
_atom_type_description
_atom_type_scat_dispersion_real
_atom_type_scat_dispersion_imag
_atom_type_scat_source
C C 0.0033 0.0016 'International Tables Vol C Tables 4.2.6.8 and 6.1.1.4'
H H 0.0000 0.0000 'International Tables Vol C Tables 4.2.6.8 and 6.1.1.4'
N N 0.0061 0.0033 'International Tables Vol C Tables 4.2.6.8 and 6.1.1.4'
O O 0.0106 0.0060 'International Tables Vol C Tables 4.2.6.8 and 6.1.1.4'
Ni Ni 0.3393 1.1124 'International Tables Vol C Tables 4.2.6.8 and 6.1.1.4'

loop_
_geom_angle_atom_site_label_1
_geom_angle_atom_site_label_2
_geom_angle_atom_site_label_3
_geom_angle
O1 Ni O2 177.48(9)
O1 Ni N1 90.90(7)
O2 Ni N1 88.88(8)
O1 Ni N2 89.13(7)
O2 Ni N2 91.26(7)
N1 Ni N2 176.38(8)
C11 N1 C23 116.97(17)
C11 N1 Ni 123.22(14)
C23 N1 Ni 119.80(13)
C22 N2 C27 118.42(16)
C22 N2 Ni 122.84(14)
C27 N2 Ni 118.68(12)
C1 O1 Ni 127.77(14)
C12 O2 Ni 126.71(15)
O1 C1 C10 124.03(18)
O1 C1 C2 116.75(18)
C10 C1 C2 119.20(17)
C3 C2 C1 120.93(18)
C3 C2 H2 119.5
C1 C2 H2 119.5
C2 C3 C4 121.61(18)
C2 C3 H3 119.2
C4 C3 H3 119.2
C5 C4 C3 120.98(18)
C5 C4 C9 120.25(18)
C3 C4 C9 118.76(17)
C6 C5 C4 120.88(19)
C6 C5 H5 119.6
C4 C5 H5 119.6
C5 C6 C7 119.23(19)
C5 C6 H6 120.4
C7 C6 H6 120.4
C8 C7 C6 121.2(2)
C8 C7 H7 119.4
C6 C7 H7 119.4
C7 C8 C9 121.03(19)
C7 C8 H8 119.5
C9 C8 H8 119.5
C8 C9 C4 117.36(17)
C8 C9 C10 123.14(18)
C4 C9 C10 119.48(17)
C1 C10 C11 117.76(17)
C1 C10 C9 119.80(17)
C11 C10 C9 121.75(17)
N1 C11 C10 126.71(18)
N1 C11 H11 116.6
C10 C11 H11 116.6
O2 C12 C21 124.12(18)
O2 C12 C13 116.79(19)
C21 C12 C13 119.06(18)
C14 C13 C12 121.1(2)
C14 C13 H13 119.5
C12 C13 H13 119.5
C13 C14 C15 121.18(19)
C13 C14 H14 119.4
C15 C14 H14 119.4
C16 C15 C20 120.0(2)
C16 C15 C14 120.76(19)
C20 C15 C14 119.23(18)
C17 C16 C15 121.00(19)
C17 C16 H16 119.5
C15 C16 H16 119.5
C16 C17 C18 119.35(19)
C16 C17 H17 120.3
C18 C17 H17 120.3
C19 C18 C17 120.8(2)
C19 C18 H18 119.6
C17 C18 H18 119.6
C18 C19 C20 121.29(19)
C18 C19 H19 119.4
C20 C19 H19 119.4
C19 C20 C15 117.55(18)
C19 C20 C21 123.10(17)
C15 C20 C21 119.35(18)
C12 C21 C22 118.66(17)
C12 C21 C20 120.04(16)
C22 C21 C20 120.45(16)
N2 C22 C21 126.44(18)
N2 C22 H22 116.8
C21 C22 H22 116.8
N1 C23 C24 112.68(18)
N1 C23 C25 109.75(17)
C24 C23 C25 113.2(2)
N1 C23 H23 106.9
C24 C23 H23 106.9
C25 C23 H23 106.9
C23 C24 H24A 109.5
C23 C24 H24B 109.5
H24A C24 H24B 109.5
C23 C24 H24C 109.5
H24A C24 H24C 109.5
H24B C24 H24C 109.5
C26 C25 C23 112.5(2)
C26 C25 H25A 109.1
C23 C25 H25A 109.1
C26 C25 H25B 109.1
C23 C25 H25B 109.1
H25A C25 H25B 107.8
C25 C26 H26A 109.5
C25 C26 H26B 109.5
H26A C26 H26B 109.5
C25 C26 H26C 109.5
H26A C26 H26C 109.5
H26B C26 H26C 109.5
N2 C27 C28 115.92(15)
N2 C27 C29 107.64(17)
C28 C27 C29 111.89(17)
N2 C27 H27 107.0
C28 C27 H27 107.0
C29 C27 H27 107.0
C27 C28 H28A 109.5
C27 C28 H28B 109.5
H28A C28 H28B 109.5
C27 C28 H28C 109.5
H28A C28 H28C 109.5
H28B C28 H28C 109.5
C30 C29 C27 112.16(18)
C30 C29 H29A 109.2
C27 C29 H29A 109.2
C30 C29 H29B 109.2
C27 C29 H29B 109.2
H29A C29 H29B 107.9
C29 C30 H30A 109.5
C29 C30 H30B 109.5
H30A C30 H30B 109.5
C29 C30 H30C 109.5
H30A C30 H30C 109.5
H30B C30 H30C 109.5

loop_
_geom_bond_atom_site_label_1
_geom_bond_atom_site_label_2
_geom_bond_distance
Ni O1 1.8286(16)
Ni O2 1.8318(15)
Ni N1 1.9022(18)
Ni N2 1.9183(17)
N1 C11 1.299(2)
N1 C23 1.500(3)
N2 C22 1.294(2)
N2 C27 1.490(2)
O1 C1 1.304(2)
O2 C12 1.303(2)
C1 C10 1.406(3)
C1 C2 1.436(3)
C2 C3 1.360(3)
C2 H2 0.9300
C3 C4 1.425(3)
C3 H3 0.9300
C4 C5 1.413(2)
C4 C9 1.426(3)
C5 C6 1.373(3)
C5 H5 0.9300
C6 C7 1.404(3)
C6 H6 0.9300
C7 C8 1.379(3)
C7 H7 0.9300
C8 C9 1.416(3)
C8 H8 0.9300
C9 C10 1.443(3)
C10 C11 1.435(3)
C11 H11 0.9300
C12 C21 1.403(3)
C12 C13 1.432(3)
C13 C14 1.365(3)
C13 H13 0.9300
C14 C15 1.421(3)
C14 H14 0.9300
C15 C16 1.416(3)
C15 C20 1.418(3)
C16 C17 1.373(3)
C16 H16 0.9300
C17 C18 1.403(3)
C17 H17 0.9300
C18 C19 1.380(3)
C18 H18 0.9300
C19 C20 1.417(3)
C19 H19 0.9300
C20 C21 1.442(2)
C21 C22 1.434(2)
C22 H22 0.9300
C23 C24 1.520(3)
C23 C25 1.528(4)
C23 H23 0.9800
C24 H24A 0.9600
C24 H24B 0.9600
C24 H24C 0.9600
C25 C26 1.522(3)
C25 H25A 0.9700
C25 H25B 0.9700
C26 H26A 0.9600
C26 H26B 0.9600
C26 H26C 0.9600
C27 C28 1.519(3)
C27 C29 1.538(3)
C27 H27 0.9800
C28 H28A 0.9600
C28 H28B 0.9600
C28 H28C 0.9600
C29 C30 1.525(3)
C29 H29A 0.9700
C29 H29B 0.9700
C30 H30A 0.9600
C30 H30B 0.9600
C30 H30C 0.9600

loop_
_geom_torsion_atom_site_label_1
_geom_torsion_atom_site_label_2
_geom_torsion_atom_site_label_3
_geom_torsion_atom_site_label_4
_geom_torsion
N1 Ni O1 C1 -30.15(18)
N2 Ni O1 C1 153.47(18)
N1 Ni O2 C12 -144.52(17)
N2 Ni O2 C12 31.86(17)
Ni O1 C1 C10 14.4(3)
Ni O1 C1 C2 -166.88(14)
O1 C1 C2 C3 177.88(19)
C10 C1 C2 C3 -3.4(3)
C1 C2 C3 C4 -0.5(3)
C2 C3 C4 C5 -178.71(18)
C2 C3 C4 C9 2.2(3)
C3 C4 C5 C6 -179.61(18)
C9 C4 C5 C6 -0.5(3)
C4 C5 C6 C7 -1.2(3)
C5 C6 C7 C8 1.1(3)
C6 C7 C8 C9 0.8(3)
C7 C8 C9 C4 -2.4(3)
C7 C8 C9 C10 178.95(18)
C5 C4 C9 C8 2.3(3)
C3 C4 C9 C8 -178.58(17)
C5 C4 C9 C10 -179.05(17)
C3 C4 C9 C10 0.1(3)
O1 C1 C10 C11 13.6(3)
C2 C1 C10 C11 -165.07(18)
O1 C1 C10 C9 -175.81(18)
C2 C1 C10 C9 5.5(3)
C8 C9 C10 C1 174.65(18)
C4 C9 C10 C1 -3.9(3)
C8 C9 C10 C11 -15.1(3)
C4 C9 C10 C11 166.29(18)
C23 N1 C11 C10 170.5(2)
Ni N1 C11 C10 -10.4(3)
C1 C10 C11 N1 -15.0(3)
C9 C10 C11 N1 174.6(2)
Ni O2 C12 C21 -17.7(3)
Ni O2 C12 C13 164.24(15)
O2 C12 C13 C14 -179.86(19)
C21 C12 C13 C14 2.0(3)
C12 C13 C14 C15 0.3(3)
C13 C14 C15 C16 179.98(19)
C13 C14 C15 C20 -1.4(3)
C20 C15 C16 C17 -0.5(3)
C14 C15 C16 C17 178.19(19)
C15 C16 C17 C18 2.0(3)
C16 C17 C18 C19 -1.3(3)
C17 C18 C19 C20 -1.0(3)
C18 C19 C20 C15 2.5(3)
C18 C19 C20 C21 -178.04(18)
C16 C15 C20 C19 -1.7(3)
C14 C15 C20 C19 179.59(17)
C16 C15 C20 C21 178.76(17)
C14 C15 C20 C21 0.1(3)
O2 C12 C21 C22 -11.7(3)
C13 C12 C21 C22 166.28(18)
O2 C12 C21 C20 178.77(18)
C13 C12 C21 C20 -3.3(3)
C19 C20 C21 C12 -177.24(17)
C15 C20 C21 C12 2.2(3)
C19 C20 C21 C22 13.4(3)
C15 C20 C21 C22 -167.12(17)
C27 N2 C22 C21 -168.75(18)
Ni N2 C22 C21 8.4(3)
C12 C21 C22 N2 15.9(3)
C20 C21 C22 N2 -174.60(19)
C11 N1 C23 C24 -52.6(3)
Ni N1 C23 C24 128.33(18)
C11 N1 C23 C25 74.6(2)
Ni N1 C23 C25 -104.52(19)
N1 C23 C25 C26 169.8(2)
C24 C23 C25 C26 -63.3(3)
C22 N2 C27 C28 -19.2(3)
Ni N2 C27 C28 163.61(15)
C22 N2 C27 C29 107.0(2)
Ni N2 C27 C29 -70.26(18)
N2 C27 C29 C30 151.37(17)
C28 C27 C29 C30 -80.1(2)
